data_7156892
loop_
_publ_author_name
'Palai, Bibhuti Bhusana'
'Soren, Ramachandra'
'Sharma, Nagendra K.'

_publ_section_title
;
 BODIPY analogues: synthesis and photophysical studies of difluoro boron
 complexes from 2-aminotropone scaffolds through N,O-chelation.
;
_journal_issue 26
_journal_name_full 'Organic &amp; biomolecular chemistry'
_journal_page_first 6497
_journal_page_last 6505
_journal_paper_doi 10.1039/c9ob00915a
_journal_volume 17
_journal_year 2019
_chemical_formula_moiety 'C11 H12 B F2 N O3'
_chemical_formula_sum 'C11 H12 B F2 N O3'
_chemical_formula_weight 255.04
_chemical_name_systematic RCS-21
_space_group_crystal_system monoclinic
_space_group_IT_number 14
_space_group_name_Hall '-P 2ybc'
_space_group_name_H-M_alt 'P 1 21/c 1'
_symmetry_Int_Tables_number 14
_symmetry_space_group_name_Hall '-P 2ybc'
_symmetry_space_group_name_H-M 'P 1 21/c 1'
_atom_sites_solution_primary direct
_audit_creation_date 2018-10-27
_audit_creation_method
;
Olex2 1.2-ac3
(compiled 2017.02.24 svn.r3390 for Rigaku Oxford Diffraction, GUI svn.r5318)
;
_audit_update_record
;
2019-01-05 deposited with the CCDC.    2019-06-04 downloaded from the CCDC.
;
_cell_angle_alpha 90
_cell_angle_beta 97.809(3)
_cell_angle_gamma 90
_cell_formula_units_Z 4
_cell_length_a 13.1705(7)
_cell_length_b 12.9185(4)
_cell_length_c 7.3648(2)
_cell_measurement_reflns_used 4594
_cell_measurement_temperature 293(2)
_cell_measurement_theta_max 76.2610
_cell_measurement_theta_min 4.7760
_cell_volume 1241.45(8)
_computing_cell_refinement 'CrysAlisPro 1.171.39.29d (Rigaku OD, 2017)'
_computing_data_collection 'CrysAlisPro 1.171.39.29d (Rigaku OD, 2017)'
_computing_data_reduction 'CrysAlisPro 1.171.39.29d (Rigaku OD, 2017)'
_computing_molecular_graphics 'Olex2 (Dolomanov et al., 2009)'
_computing_publication_material 'Olex2 (Dolomanov et al., 2009)'
_computing_structure_refinement 'olex2.refine (Bourhis et al., 2015)'
_computing_structure_solution 'SIR2004 (Burla et al., 2007)'
_diffrn_ambient_temperature 298.0
_diffrn_detector_type 'Pilatus 200K'
_diffrn_measured_fraction_theta_full 0.9661
_diffrn_measured_fraction_theta_max 0.9661
_diffrn_measurement_details
;
List of Runs (angles in degrees, time in seconds):

  # Type    Start    End  Width  t~exp~   \w     \q     \k     \f   Frames
#--------------------------------------------------------------------------
  1  \w    -93.00  -6.00   0.50    4.50    --  -38.50 131.00 -63.00  174
  2  \w    -97.00 -10.00   0.50    4.50    --  -38.50 138.00 112.00  174
  3  \w     28.00 104.00   0.50    4.50    --   49.56-131.00-133.00  152
  4  \w     87.00 169.00   0.50   18.00    --  106.38 138.00 112.00  164
  5  \w     43.00 124.00   0.50   18.00    --  106.38-131.00-133.00  162
  6  \w     91.00 170.00   0.50   18.00    --  106.38 131.00 -63.00  158
  7  \w     44.00 128.00   0.50   18.00    --  106.38-138.00  50.00  168
  8  \w   -101.00 -27.00   0.50    4.50    --  -38.50 -57.00 -60.00  148
  9  \w   -103.00 -75.00   0.50    4.50    --  -38.50 -37.00  30.00   56
 10  \w    -70.00 -37.00   0.50    4.50    --  -38.50 -37.00  30.00   66
 11  \w     43.00 113.00   0.50    4.50    --   49.56  57.00 -60.00  140
 12  \w     46.00  71.00   0.50    4.50    --   49.56-138.00  50.00   50
 13  \w    137.00 168.00   0.50   18.00    --  106.38  15.00 120.00   62
 14  \w     73.00  99.00   0.50   18.00    --  106.38 -94.00  60.00   52
 15  \w     43.00  68.00   0.50   18.00    --  106.38 -45.00 150.00   50
 16  \w     46.00 111.00   0.50   18.00    --  106.38 -45.00  30.00  130
 17  \w     50.00  97.00   0.50   18.00    --  106.38 -61.00-180.00   94
 18  \w    103.00 173.00   0.50   18.00    --  106.38  30.00-180.00  140
 19  \w    119.00 153.00   0.50   18.00    --  106.38  45.00-120.00   68
 20  \w     43.00 111.00   0.50   18.00    --  106.38 -45.00 -30.00  136
 21  \w     74.00 110.00   0.50   18.00    --  106.38 -45.00 150.00   72
 22  \w    105.00 171.00   0.50   18.00    --  106.38  45.00-150.00  132
;
_diffrn_measurement_device 'four-circle diffractometer'
_diffrn_measurement_device_type 'SuperNova, Dual, Cu at home/near, Pilatus 200K'
_diffrn_measurement_method '\w scans'
_diffrn_radiation_type 'Cu K\a'
_diffrn_radiation_wavelength 1.54184
_diffrn_reflns_av_R_equivalents 0.0828
_diffrn_reflns_av_unetI/netI 0.0590
_diffrn_reflns_limit_h_max 16
_diffrn_reflns_limit_h_min -15
_diffrn_reflns_limit_k_max 16
_diffrn_reflns_limit_k_min -16
_diffrn_reflns_limit_l_max 6
_diffrn_reflns_limit_l_min -9
_diffrn_reflns_number 8441
_diffrn_reflns_theta_full 74.4768
_diffrn_reflns_theta_max 74.48
_diffrn_reflns_theta_min 3.39
_exptl_absorpt_coefficient_mu 1.005
_exptl_absorpt_correction_T_max 1.00000
_exptl_absorpt_correction_T_min 0.03172
_exptl_absorpt_correction_type multi-scan
_exptl_absorpt_process_details
;
CrysAlisPro 1.171.39.29d (Rigaku Oxford Diffraction, 2017)
Empirical absorption correction using spherical harmonics,
 implemented in SCALE3 ABSPACK scaling algorithm.
;
_exptl_crystal_colour 'metallic light brown'
_exptl_crystal_colour_lustre metallic
_exptl_crystal_colour_modifier light
_exptl_crystal_colour_primary brown
_exptl_crystal_density_diffrn 1.3644
_exptl_crystal_description needle
_exptl_crystal_F_000 530.1697
_exptl_crystal_size_max 0.001
_exptl_crystal_size_mid 0.0001
_exptl_crystal_size_min 0.0001
_refine_diff_density_max 0.4085
_refine_diff_density_min -0.3611
_refine_diff_density_rms 0.0967
_refine_ls_d_res_high 0.8001
_refine_ls_d_res_low 13.0484
_refine_ls_goodness_of_fit_ref 1.2109
_refine_ls_hydrogen_treatment constr
_refine_ls_matrix_type full
_refine_ls_number_constraints 20
_refine_ls_number_parameters 164
_refine_ls_number_reflns 2449
_refine_ls_number_restraints 0
_refine_ls_restrained_S_all 1.2109
_refine_ls_R_factor_all 0.1180
_refine_ls_R_factor_gt 0.0974
_refine_ls_shift/su_max 0.0000
_refine_ls_shift/su_mean 0.0000
_refine_ls_structure_factor_coef Fsqd
_refine_ls_weighting_details 'w=1/[\s^2^(Fo^2^)+(0.2P)^2^] where P=(Fo^2^+2Fc^2^)/3'
_refine_ls_weighting_scheme calc
_refine_ls_wR_factor_gt 0.2898
_refine_ls_wR_factor_ref 0.3107
_reflns_Friedel_coverage 0.0
_reflns_limit_h_max 16
_reflns_limit_h_min -16
_reflns_limit_k_max 16
_reflns_limit_k_min 0
_reflns_limit_l_max 9
_reflns_limit_l_min 0
_reflns_number_gt 1794
_reflns_number_total 2449
_reflns_threshold_expression I>=2u(I)
_cod_data_source_file c9ob00915a2.cif
_cod_data_source_block 3a
_cod_depositor_comments 'Adding full bibliography for 7156891--7156896.cif.'
_cod_database_code 7156892
_olex2_refinement_description
;
1. Fixed Uiso
 At 1.2 times of:
  All C(H) groups, All C(H,H) groups
 At 1.5 times of:
  All C(H,H,H) groups
2.a Secondary CH2 refined with riding coordinates:
 C8(H8a,H8b), C10(H10a,H10b)
2.b Aromatic/amide H refined with riding coordinates:
 C6(H6), C2(H2), C5(H5), C3(H3), C4(H4)
2.c Idealised Me refined as rotating group:
 C11(H11a,H11b,H11c)
;
_olex2_submission_special_instructions 'No special instructions were received'
_oxdiff_exptl_absorpt_empirical_details
;
Empirical correction (ABSPACK) includes:
- Absorption correction using spherical harmonics
- Frame scaling
;

loop_
_space_group_symop_id
_space_group_symop_operation_xyz
1 x,y,z
2 -x,y+1/2,-z+1/2
3 -x,-y,-z
4 x,-y-1/2,z-1/2

loop_
_atom_site_label
_atom_site_type_symbol
_atom_site_fract_x
_atom_site_fract_y
_atom_site_fract_z
_atom_site_U_iso_or_equiv
_atom_site_adp_type
_atom_site_occupancy
_atom_site_refinement_flags_posn
O1 O 0.09745(18) 0.45678(17) 0.6592(3) 0.0749(7) Uani 1.000000 .
F1 F 0.1916(2) 0.56187(17) 0.4770(3) 0.1029(8) Uani 1.000000 .
F2 F 0.2410(2) 0.55387(18) 0.7826(3) 0.1039(8) Uani 1.000000 .
N1 N 0.2555(2) 0.39885(17) 0.6025(3) 0.0603(7) Uani 1.000000 .
O2 O 0.4139(2) 0.3430(3) 0.8768(3) 0.1003(10) Uani 1.000000 .
C7 C 0.1968(2) 0.31716(18) 0.6203(2) 0.0519(7) Uani 1.000000 .
O3 O 0.5283(2) 0.3976(3) 0.7074(3) 0.1124(12) Uani 1.000000 .
C1 C 0.0974(2) 0.3553(2) 0.6535(3) 0.0573(8) Uani 1.000000 .
C6 C 0.2246(3) 0.21322(19) 0.6056(3) 0.0594(8) Uani 1.000000 .
H6 H 0.2912(3) 0.20137(19) 0.5815(3) 0.0713(9) Uiso 1.000000 R
C2 C 0.0112(3) 0.3003(3) 0.6784(3) 0.0691(9) Uani 1.000000 .
H2 H -0.0461(3) 0.3395(3) 0.6945(3) 0.0829(10) Uiso 1.000000 R
C5 C 0.1662(3) 0.1263(2) 0.6222(3) 0.0702(9) Uani 1.000000 .
H5 H 0.1989(3) 0.0639(2) 0.6053(3) 0.0843(11) Uiso 1.000000 R
C9 C 0.4362(3) 0.3755(2) 0.7373(4) 0.0681(9) Uani 1.000000 .
C3 C -0.0017(3) 0.1927(3) 0.6826(4) 0.0749(9) Uani 1.000000 .
H3 H -0.0661(3) 0.1703(3) 0.7040(4) 0.0899(11) Uiso 1.000000 R
C8 C 0.3601(3) 0.3948(2) 0.5662(3) 0.0689(9) Uani 1.000000 .
H8a H 0.3667(3) 0.3402(2) 0.4782(3) 0.0827(11) Uiso 1.000000 R
H8b H 0.3769(3) 0.4598(2) 0.5113(3) 0.0827(11) Uiso 1.000000 R
C4 C 0.0662(3) 0.1168(2) 0.6600(4) 0.0771(10) Uani 1.000000 .
H4 H 0.0429(3) 0.0495(2) 0.6713(4) 0.0925(13) Uiso 1.000000 R
B1 B 0.1979(3) 0.4995(2) 0.6303(4) 0.0720(10) Uani 1.000000 .
C10 C 0.6118(5) 0.3871(6) 0.8574(7) 0.128(2) Uani 1.000000 .
C11 C 0.6741(8) 0.3048(6) 0.8297(7) 0.181(4) Uani 1.000000 .
H11a H 0.695(5) 0.310(3) 0.710(4) 0.271(6) Uiso 1.000000 GR
H11b H 0.734(3) 0.306(3) 0.921(6) 0.271(6) Uiso 1.000000 GR
H11c H 0.637(2) 0.2413(7) 0.839(11) 0.271(6) Uiso 1.000000 GR
H10a H 0.6520(5) 0.4502(6) 0.8682(7) 0.153(2) Uiso 1.000000 R
H10b H 0.5837(5) 0.3771(6) 0.9713(7) 0.153(2) Uiso 1.000000 R

loop_
_atom_site_aniso_label
_atom_site_aniso_U_11
_atom_site_aniso_U_22
_atom_site_aniso_U_33
_atom_site_aniso_U_12
_atom_site_aniso_U_13
_atom_site_aniso_U_23
O1 0.0731(17) 0.0700(11) 0.0801(12) 0.0125(11) 0.0053(12) -0.0106(8)
F1 0.113(2) 0.0797(11) 0.1109(14) 0.0043(12) -0.0044(13) 0.0284(10)
F2 0.116(2) 0.0866(13) 0.1036(14) -0.0069(12) -0.0062(13) -0.0327(10)
N1 0.0627(17) 0.0691(12) 0.0483(10) -0.0034(12) 0.0051(10) 0.0025(7)
O2 0.0736(19) 0.165(3) 0.0632(12) -0.0039(17) 0.0114(11) 0.0391(13)
C7 0.0616(18) 0.0640(12) 0.0302(9) 0.0012(12) 0.0068(9) 0.0001(6)
O3 0.067(2) 0.195(4) 0.0732(15) -0.0287(19) 0.0050(14) 0.0151(15)
C1 0.061(2) 0.0707(14) 0.0398(10) 0.0060(13) 0.0037(11) -0.0063(8)
C6 0.071(2) 0.0678(13) 0.0417(11) 0.0128(13) 0.0139(11) 0.0032(8)
C2 0.058(2) 0.0956(19) 0.0528(13) 0.0016(17) 0.0056(13) -0.0036(11)
C5 0.096(3) 0.0634(13) 0.0507(12) 0.0088(15) 0.0082(14) 0.0017(9)
C9 0.062(2) 0.0853(17) 0.0589(14) -0.0114(15) 0.0133(13) 0.0065(10)
C3 0.072(2) 0.101(2) 0.0524(13) -0.0186(19) 0.0102(13) 0.0046(11)
C8 0.073(2) 0.0833(16) 0.0518(13) -0.0083(16) 0.0120(14) 0.0110(10)
C4 0.099(3) 0.0779(16) 0.0550(13) -0.0147(19) 0.0123(16) 0.0036(10)
B1 0.079(3) 0.0620(15) 0.0712(16) 0.0029(17) -0.0027(17) -0.0027(11)
C10 0.087(4) 0.186(6) 0.102(3) -0.021(4) -0.015(3) 0.003(3)
C11 0.250(10) 0.196(7) 0.086(3) 0.122(8) -0.014(4) 0.001(3)

loop_
_atom_type_symbol
_atom_type_scat_dispersion_real
_atom_type_scat_dispersion_imag
_atom_type_scat_Cromer_Mann_a1
_atom_type_scat_Cromer_Mann_a2
_atom_type_scat_Cromer_Mann_a3
_atom_type_scat_Cromer_Mann_a4
_atom_type_scat_Cromer_Mann_b1
_atom_type_scat_Cromer_Mann_b2
_atom_type_scat_Cromer_Mann_b3
_atom_type_scat_Cromer_Mann_b4
_atom_type_scat_Cromer_Mann_c
_atom_type_scat_source
_atom_type_scat_dispersion_source
C 0.01920 0.00962 2.31000 1.02000 1.58860 0.86500 20.84390 10.20750 0.56870 51.65120 0.215599998832 'International Tables Volume C Table 6.1.1.4 (pp. 500-502)' 'Henke, Gullikson and Davis, At. Data and Nucl. Data Tables, 1993, 54, 2'
B 0.00963 0.00408 2.05450 1.33260 1.09790 0.70680 23.21850 1.02100 60.34980 0.14030 -0.193200007081 'International Tables Volume C Table 6.1.1.4 (pp. 500-502)' 'Henke, Gullikson and Davis, At. Data and Nucl. Data Tables, 1993, 54, 2'
F 0.07537 0.05506 3.53920 2.64120 1.51700 1.02430 10.28250 4.29440 0.26150 26.14760 0.277599990368 'International Tables Volume C Table 6.1.1.4 (pp. 500-502)' 'Henke, Gullikson and Davis, At. Data and Nucl. Data Tables, 1993, 54, 2'
H 0.00000 0.00000 0.49300 0.32291 0.14019 0.04081 10.51090 26.12570 3.14236 57.79970 0.0030380000826 'International Tables Volume C Table 6.1.1.4 (pp. 500-502)' 'Henke, Gullikson and Davis, At. Data and Nucl. Data Tables, 1993, 54, 2'
O 0.05239 0.03377 3.04850 2.28680 1.54630 0.86700 13.27710 5.70110 0.32390 32.90890 0.250800013542 'International Tables Volume C Table 6.1.1.4 (pp. 500-502)' 'Henke, Gullikson and Davis, At. Data and Nucl. Data Tables, 1993, 54, 2'
N 0.03256 0.01839 12.21260 3.13220 2.01250 1.16630 0.00570 9.89330 28.99750 0.58260 -11.5290002823 'International Tables Volume C Table 6.1.1.4 (pp. 500-502)' 'Henke, Gullikson and Davis, At. Data and Nucl. Data Tables, 1993, 54, 2'

loop_
_geom_angle_atom_site_label_1
_geom_angle_atom_site_label_2
_geom_angle_atom_site_label_3
_geom_angle
B1 O1 C1 111.4(2)
C8 N1 C7 125.1(2)
B1 N1 C7 110.8(3)
B1 N1 C8 124.0(3)
C1 C7 N1 107.4(2)
C6 C7 N1 126.4(3)
C6 C7 C1 126.2(3)
C10 O3 C9 118.6(3)
C7 C1 O1 110.4(2)
C2 C1 O1 120.6(3)
C2 C1 C7 129.0(3)
H6 C6 C7 115.84(18)
C5 C6 C7 128.3(3)
C5 C6 H6 115.84(19)
H2 C2 C1 115.81(18)
C3 C2 C1 128.4(3)
C3 C2 H2 115.8(2)
H5 C5 C6 114.82(19)
C4 C5 C6 130.4(3)
C4 C5 H5 114.82(17)
O3 C9 O2 125.1(3)
C8 C9 O2 124.4(3)
C8 C9 O3 110.5(2)
H3 C3 C2 115.4(2)
C4 C3 C2 129.2(3)
C4 C3 H3 115.4(2)
C9 C8 N1 113.0(2)
H8a C8 N1 108.97(15)
H8a C8 C9 108.97(17)
H8b C8 N1 108.97(13)
H8b C8 C9 108.97(16)
H8b C8 H8a 107.8
C3 C4 C5 128.4(3)
H4 C4 C5 115.78(17)
H4 C4 C3 115.8(2)
F1 B1 O1 112.4(3)
F2 B1 O1 110.6(3)
F2 B1 F1 109.9(3)
N1 B1 O1 99.9(2)
N1 B1 F1 111.2(3)
N1 B1 F2 112.6(3)
C11 C10 O3 111.4(5)
H10a C10 O3 109.4(3)
H10a C10 C11 109.4(6)
H10b C10 O3 109.4(3)
H10b C10 C11 109.4(4)
H10b C10 H10a 108.0
H11a C11 C10 109.5
H11b C11 C10 109.5
H11b C11 H11a 109.5
H11c C11 C10 109.5
H11c C11 H11a 109.5
H11c C11 H11b 109.5

loop_
_geom_bond_atom_site_label_1
_geom_bond_atom_site_label_2
_geom_bond_distance
O1 C1 1.312(3)
O1 B1 1.475(5)
F1 B1 1.381(4)
F2 B1 1.379(4)
N1 C7 1.325(3)
N1 C8 1.439(4)
N1 B1 1.533(4)
O2 C9 1.184(3)
C7 C1 1.450(4)
C7 C6 1.400(3)
O3 C9 1.295(4)
O3 C10 1.455(6)
C1 C2 1.373(4)
C6 H6 0.9300
C6 C5 1.376(4)
C2 H2 0.9300
C2 C3 1.400(5)
C5 H5 0.9300
C5 C4 1.387(5)
C9 C8 1.520(4)
C3 H3 0.9300
C3 C4 1.353(5)
C8 H8a 0.9700
C8 H8b 0.9700
C4 H4 0.9300
C10 C11 1.375(9)
C10 H10a 0.9700
C10 H10b 0.9700
C11 H11a 0.9600
C11 H11b 0.9600
C11 H11c 0.9600
